data_7053260
loop_
_publ_author_name
'Thakuria, Ranjit'
'Sarma, Bipul'
'Nangia, Ashwini'

_publ_section_title
;
 Supramolecular networks of a H-shaped aromatic phenol host
;
_journal_issue 4
_journal_name_full 'New Journal of Chemistry'
_journal_page_first 623
_journal_paper_doi 10.1039/b9nj00234k
_journal_volume 34
_journal_year 2010
_chemical_formula_moiety 'C32 H26 O4, 2(C4 H4 N2 O2)'
_chemical_formula_sum 'C40 H34 N4 O8'
_chemical_formula_weight 698.71
_chemical_name_common
;
1:2 complex of 1,4-di(bis(4'-hydroxyphenyl)methyl)benzene and
N,N'-pyrazinedioxide
;
_chemical_name_systematic
;
1:2 complex of 1,4-di[bis(4'-hydroxyphenyl)methyl]benzene
and N,N'-pyrazinedioxide
;
_space_group_IT_number 14
_symmetry_cell_setting monoclinic
_symmetry_space_group_name_Hall '-P 2ybc'
_symmetry_space_group_name_H-M 'P 1 21/c 1'
_atom_sites_solution_hydrogens geom
_atom_sites_solution_primary direct
_atom_sites_solution_secondary difmap
_audit_creation_method SHELXL-97
_cell_angle_alpha 90.00
_cell_angle_beta 99.722(2)
_cell_angle_gamma 90.00
_cell_formula_units_Z 2
_cell_length_a 13.064(2)
_cell_length_b 7.6296(11)
_cell_length_c 16.929(3)
_cell_measurement_reflns_used 6979
_cell_measurement_temperature 298(2)
_cell_measurement_theta_max 25.90
_cell_measurement_theta_min 2.44
_cell_volume 1663.1(5)
_computing_cell_refinement 'Bruker SMART'
_computing_data_collection 'Bruker SMART'
_computing_data_reduction 'Bruker SAINT'
_computing_molecular_graphics 'Bruker SHELXTL'
_computing_publication_material 'Bruker SHELXTL'
_computing_structure_refinement 'SHELXL-97 (Sheldrick, 1997)'
_computing_structure_solution 'SHELXS-97 (Sheldrick, 1990)'
_diffrn_ambient_temperature 298(2)
_diffrn_measured_fraction_theta_full 0.994
_diffrn_measured_fraction_theta_max 0.994
_diffrn_measurement_device_type 'CCD area detector'
_diffrn_measurement_method 'phi and omega scans'
_diffrn_radiation_monochromator graphite
_diffrn_radiation_source 'fine-focus sealed tube'
_diffrn_radiation_type MoK\a
_diffrn_radiation_wavelength 0.71073
_diffrn_reflns_av_R_equivalents 0.0416
_diffrn_reflns_av_sigmaI/netI 0.0301
_diffrn_reflns_limit_h_max 16
_diffrn_reflns_limit_h_min -16
_diffrn_reflns_limit_k_max 9
_diffrn_reflns_limit_k_min -9
_diffrn_reflns_limit_l_max 20
_diffrn_reflns_limit_l_min -20
_diffrn_reflns_number 16408
_diffrn_reflns_theta_full 26.06
_diffrn_reflns_theta_max 26.06
_diffrn_reflns_theta_min 1.58
_exptl_absorpt_coefficient_mu 0.099
_exptl_absorpt_correction_T_max 0.9961
_exptl_absorpt_correction_T_min 0.9432
_exptl_absorpt_correction_type multi-scan
_exptl_absorpt_process_details 'Bruker AXS SADABS program'
_exptl_crystal_colour yellow
_exptl_crystal_density_diffrn 1.395
_exptl_crystal_density_method 'not measured'
_exptl_crystal_description plate
_exptl_crystal_F_000 732
_exptl_crystal_size_max 0.60
_exptl_crystal_size_mid 0.36
_exptl_crystal_size_min 0.04
_refine_diff_density_max 0.240
_refine_diff_density_min -0.185
_refine_diff_density_rms 0.047
_refine_ls_extinction_method none
_refine_ls_goodness_of_fit_ref 1.141
_refine_ls_hydrogen_treatment mixed
_refine_ls_matrix_type full
_refine_ls_number_parameters 243
_refine_ls_number_reflns 3273
_refine_ls_number_restraints 0
_refine_ls_restrained_S_all 1.141
_refine_ls_R_factor_all 0.0725
_refine_ls_R_factor_gt 0.0599
_refine_ls_shift/su_max 0.000
_refine_ls_shift/su_mean 0.000
_refine_ls_structure_factor_coef Fsqd
_refine_ls_weighting_details 'calc w=1/[\s^2^(Fo^2^)+(0.0546P)^2^+0.7643P] where P=(Fo^2^+2Fc^2^)/3'
_refine_ls_weighting_scheme calc
_refine_ls_wR_factor_gt 0.1334
_refine_ls_wR_factor_ref 0.1397
_reflns_number_gt 2750
_reflns_number_total 3273
_reflns_threshold_expression >2sigma(I)
_cod_data_source_file b9nj00234k.txt
_cod_data_source_block an646_1_PyzNO
_cod_depositor_comments
;
The following automatic conversions were performed:

'_symmetry_cell_setting' value 'Monoclinic' changed to 'monoclinic'
according to /home/saulius/struct/CIF-dictionaries/cif_core.dic
dictionary named 'cif_core.dic' version 2.4.2 from 2011-04-26.

Automatic conversion script
Id: cif_fix_values 1891 2012-01-12 08:04:46Z andrius 
;
_cod_original_cell_volume 1663.1(4)
_cod_original_sg_symbol_H-M 'P2(1)/c '
_cod_database_code 7053260

loop_
_symmetry_equiv_pos_as_xyz
'x, y, z'
'-x, y+1/2, -z+1/2'
'-x, -y, -z'
'x, -y-1/2, z-1/2'

loop_
_atom_site_label
_atom_site_type_symbol
_atom_site_fract_x
_atom_site_fract_y
_atom_site_fract_z
_atom_site_U_iso_or_equiv
_atom_site_adp_type
_atom_site_occupancy
_atom_site_symmetry_multiplicity
_atom_site_calc_flag
_atom_site_refinement_flags
C1 C 0.82118(15) 1.0427(3) 0.13569(12) 0.0324(4) Uani 1 1 d .
C2 C 0.79623(16) 0.9861(3) 0.20808(12) 0.0368(5) Uani 1 1 d .
H2 H 0.8385 1.0158 0.2561 0.044 Uiso 1 1 calc R
C3 C 0.70883(16) 0.8859(3) 0.20847(12) 0.0350(5) Uani 1 1 d .
H3 H 0.6920 0.8510 0.2574 0.042 Uiso 1 1 calc R
C4 C 0.64507(15) 0.8352(3) 0.13842(12) 0.0320(4) Uani 1 1 d .
C5 C 0.67236(16) 0.8914(3) 0.06714(12) 0.0376(5) Uani 1 1 d .
H5 H 0.6315 0.8582 0.0190 0.045 Uiso 1 1 calc R
C6 C 0.75843(16) 0.9952(3) 0.06536(12) 0.0372(5) Uani 1 1 d .
H6 H 0.7740 1.0331 0.0165 0.045 Uiso 1 1 calc R
C7 C 0.54755(15) 0.7277(3) 0.14183(12) 0.0342(5) Uani 1 1 d .
H7 H 0.5632 0.6509 0.1887 0.041 Uiso 1 1 calc R
C8 C 0.45577(16) 0.8417(3) 0.15423(12) 0.0345(5) Uani 1 1 d .
C9 C 0.37246(18) 0.7672(3) 0.18300(15) 0.0498(6) Uani 1 1 d .
H9 H 0.3774 0.6516 0.2007 0.060 Uiso 1 1 calc R
C10 C 0.28300(18) 0.8592(3) 0.18610(16) 0.0528(6) Uani 1 1 d .
H10 H 0.2286 0.8062 0.2062 0.063 Uiso 1 1 calc R
C11 C 0.27359(16) 1.0306(3) 0.15939(13) 0.0402(5) Uani 1 1 d .
C12 C 0.35751(17) 1.1108(3) 0.13580(12) 0.0381(5) Uani 1 1 d .
H12 H 0.3538 1.2284 0.1213 0.046 Uiso 1 1 calc R
C13 C 0.44719(16) 1.0174(3) 0.13359(12) 0.0360(5) Uani 1 1 d .
H13 H 0.5035 1.0739 0.1178 0.043 Uiso 1 1 calc R
C14 C 0.52009(15) 0.6090(3) 0.06850(12) 0.0332(5) Uani 1 1 d .
C15 C 0.45018(16) 0.6580(3) 0.00124(13) 0.0390(5) Uani 1 1 d .
H15 H 0.4154 0.7644 0.0013 0.047 Uiso 1 1 calc R
C16 C 0.56892(16) 0.4480(3) 0.06606(13) 0.0389(5) Uani 1 1 d .
H16 H 0.6155 0.4105 0.1106 0.047 Uiso 1 1 calc R
C17 C 0.1402(2) 0.0587(3) 0.43176(18) 0.0580(7) Uani 1 1 d .
H17 H 0.1931 -0.0244 0.4383 0.070 Uiso 1 1 calc R
C18 C 0.0960(2) 0.1075(3) 0.35682(17) 0.0542(6) Uani 1 1 d .
H18 H 0.1190 0.0578 0.3128 0.065 Uiso 1 1 calc R
C19 C -0.01347(17) 0.2944(3) 0.41060(15) 0.0468(6) Uani 1 1 d .
H19 H -0.0669 0.3764 0.4040 0.056 Uiso 1 1 calc R
C20 C 0.03028(17) 0.2446(3) 0.48545(15) 0.0475(6) Uani 1 1 d .
H20 H 0.0056 0.2914 0.5293 0.057 Uiso 1 1 calc R
H1A H 0.938(2) 1.166(4) 0.1797(18) 0.063(8) Uiso 1 1 d .
H2A H 0.178(2) 1.216(5) 0.132(2) 0.091(11) Uiso 1 1 d .
N1 N 0.10920(16) 0.1282(3) 0.49744(13) 0.0494(5) Uani 1 1 d .
N2 N 0.01907(14) 0.2272(3) 0.34537(12) 0.0448(5) Uani 1 1 d .
O1 O 0.90754(12) 1.1407(2) 0.13135(10) 0.0453(4) Uani 1 1 d .
O2 O 0.17951(13) 1.1118(3) 0.15839(12) 0.0550(5) Uani 1 1 d .
O3 O 0.15275(16) 0.0840(2) 0.56941(12) 0.0681(5) Uani 1 1 d .
O4 O -0.02197(14) 0.2816(2) 0.27451(10) 0.0595(5) Uani 1 1 d .

loop_
_atom_site_aniso_label
_atom_site_aniso_U_11
_atom_site_aniso_U_22
_atom_site_aniso_U_33
_atom_site_aniso_U_23
_atom_site_aniso_U_13
_atom_site_aniso_U_12
C1 0.0335(10) 0.0285(10) 0.0355(11) -0.0014(8) 0.0071(8) 0.0012(8)
C2 0.0420(12) 0.0371(11) 0.0292(11) -0.0037(9) -0.0003(9) -0.0033(9)
C3 0.0432(12) 0.0353(11) 0.0270(10) 0.0023(8) 0.0075(8) -0.0001(9)
C4 0.0339(10) 0.0278(10) 0.0343(11) -0.0002(8) 0.0059(8) 0.0040(8)
C5 0.0372(11) 0.0442(12) 0.0299(10) -0.0024(9) 0.0013(8) -0.0033(9)
C6 0.0424(12) 0.0426(12) 0.0281(10) 0.0041(9) 0.0107(9) -0.0005(9)
C7 0.0377(11) 0.0308(10) 0.0334(11) 0.0045(8) 0.0038(8) -0.0007(8)
C8 0.0383(11) 0.0338(11) 0.0312(10) -0.0013(9) 0.0049(8) -0.0051(9)
C9 0.0455(13) 0.0386(12) 0.0675(16) 0.0105(11) 0.0160(11) -0.0026(10)
C10 0.0389(12) 0.0508(15) 0.0715(17) 0.0076(13) 0.0173(11) -0.0073(11)
C11 0.0366(11) 0.0448(13) 0.0378(11) -0.0098(10) 0.0025(9) -0.0003(9)
C12 0.0493(13) 0.0338(11) 0.0323(11) -0.0042(9) 0.0099(9) -0.0003(9)
C13 0.0414(11) 0.0362(11) 0.0328(11) -0.0017(9) 0.0129(9) -0.0051(9)
C14 0.0339(10) 0.0272(10) 0.0385(11) 0.0014(8) 0.0061(8) -0.0047(8)
C15 0.0432(12) 0.0257(10) 0.0460(12) 0.0009(9) 0.0016(10) 0.0041(9)
C16 0.0393(12) 0.0312(11) 0.0425(12) 0.0046(9) -0.0032(9) 0.0015(9)
C17 0.0591(16) 0.0393(14) 0.0772(19) -0.0069(13) 0.0163(14) 0.0057(12)
C18 0.0572(15) 0.0444(14) 0.0636(17) -0.0150(12) 0.0179(13) -0.0042(12)
C19 0.0367(12) 0.0491(14) 0.0555(15) -0.0084(11) 0.0106(10) -0.0022(10)
C20 0.0429(13) 0.0467(14) 0.0557(15) -0.0063(11) 0.0167(11) -0.0053(11)
N1 0.0517(12) 0.0389(11) 0.0581(13) 0.0006(9) 0.0104(10) -0.0075(9)
N2 0.0410(10) 0.0434(11) 0.0501(12) -0.0112(9) 0.0077(9) -0.0123(9)
O1 0.0469(9) 0.0504(10) 0.0390(9) -0.0016(7) 0.0082(7) -0.0154(7)
O2 0.0391(9) 0.0535(11) 0.0717(12) -0.0064(10) 0.0075(8) 0.0036(8)
O3 0.0824(13) 0.0543(11) 0.0634(12) 0.0117(9) 0.0003(10) 0.0010(10)
O4 0.0617(11) 0.0659(12) 0.0473(10) -0.0123(9) -0.0010(8) -0.0102(9)

loop_
_atom_type_symbol
_atom_type_description
_atom_type_scat_dispersion_real
_atom_type_scat_dispersion_imag
_atom_type_scat_source
C C 0.0033 0.0016 'International Tables Vol C Tables 4.2.6.8 and 6.1.1.4'
H H 0.0000 0.0000 'International Tables Vol C Tables 4.2.6.8 and 6.1.1.4'
N N 0.0061 0.0033 'International Tables Vol C Tables 4.2.6.8 and 6.1.1.4'
O O 0.0106 0.0060 'International Tables Vol C Tables 4.2.6.8 and 6.1.1.4'

loop_
_geom_angle_atom_site_label_1
_geom_angle_atom_site_label_2
_geom_angle_atom_site_label_3
_geom_angle
_geom_angle_site_symmetry_1
O1 C1 C6 118.35(18) .
O1 C1 C2 122.47(18) .
C6 C1 C2 119.15(18) .
C3 C2 C1 119.74(18) .
C2 C3 C4 122.08(19) .
C5 C4 C3 117.04(19) .
C5 C4 C7 122.69(18) .
C3 C4 C7 120.24(18) .
C6 C5 C4 121.87(19) .
C1 C6 C5 120.09(19) .
C8 C7 C4 112.36(16) .
C8 C7 C14 111.55(16) .
C4 C7 C14 111.77(16) .
C13 C8 C9 116.8(2) .
C13 C8 C7 123.32(18) .
C9 C8 C7 119.81(19) .
C10 C9 C8 121.9(2) .
C9 C10 C11 120.1(2) .
C12 C11 O2 123.5(2) .
C12 C11 C10 119.0(2) .
O2 C11 C10 117.4(2) .
C11 C12 C13 120.2(2) .
C12 C13 C8 121.79(19) .
C15 C14 C16 117.20(19) .
C15 C14 C7 122.60(18) .
C16 C14 C7 120.15(18) .
C16 C15 C14 121.35(19) 3_665
C15 C16 C14 121.44(19) 3_665
C18 C17 N1 121.4(2) .
N2 C18 C17 120.7(2) .
N2 C19 C20 121.2(2) .
N1 C20 C19 121.1(2) .
O3 N1 C20 121.0(2) .
O3 N1 C17 121.6(2) .
C20 N1 C17 117.5(2) .
O4 N2 C18 122.1(2) .
O4 N2 C19 119.8(2) .
C18 N2 C19 118.0(2) .

loop_
_geom_bond_atom_site_label_1
_geom_bond_atom_site_label_2
_geom_bond_distance
_geom_bond_site_symmetry_2
C1 O1 1.366(2) .
C1 C6 1.375(3) .
C1 C2 1.389(3) .
C2 C3 1.375(3) .
C3 C4 1.384(3) .
C4 C5 1.383(3) .
C4 C7 1.524(3) .
C5 C6 1.380(3) .
C7 C8 1.524(3) .
C7 C14 1.530(3) .
C8 C13 1.385(3) .
C8 C9 1.387(3) .
C9 C10 1.372(3) .
C10 C11 1.383(3) .
C11 C12 1.372(3) .
C11 O2 1.374(3) .
C12 C13 1.377(3) .
C14 C15 1.385(3) .
C14 C16 1.388(3) .
C15 C16 1.385(3) 3_665
C16 C15 1.385(3) 3_665
C17 C18 1.354(4) .
C17 N1 1.355(3) .
C18 N2 1.347(3) .
C19 N2 1.350(3) .
C19 C20 1.353(3) .
C20 N1 1.350(3) .
N1 O3 1.299(3) .
N2 O4 1.297(3) .
